data_4083896
loop_
_publ_author_name
'Marqu\'es-Gonz\'alez, Santiago'
'Parthey, Matthias'
'Yufit, Dmitry S.'
'Howard, Judith A. K.'
'Kaupp, Martin'
'Low, Paul J.'

_publ_section_title
;
 Combined Spectroscopic and Quantum Chemical Study of [trans-Ru(C\\tb
 CC6H4R1-4)2(dppe)2]n+and [trans-Ru(C\\tb CC6H4R1-4)(C\\tb
 CC6H4R2-4)(dppe)2]n+(n= 0, 1) Complexes: Interpretations beyond the
 Lowest Energy Conformer Paradigm
;
_journal_issue 18
_journal_name_full Organometallics
_journal_page_first 4947
_journal_paper_doi 10.1021/om500265s
_journal_volume 33
_journal_year 2014
_chemical_formula_moiety 'C80 H74 Br0.1 P4 Ru, 4(C H Cl3)'
_chemical_formula_sum 'C84 H78 Br0.1 Cl12 P4 Ru'
_chemical_formula_weight 1745.80
_chemical_name_systematic
;
 ? 
;
_space_group_crystal_system triclinic
_space_group_IT_number 2
_space_group_name_Hall '-P 1'
_space_group_name_H-M_alt 'P -1'
_symmetry_space_group_name_Hall '-P 1'
_symmetry_space_group_name_H-M 'P -1'
_atom_sites_solution_hydrogens geom
_atom_sites_solution_primary direct
_atom_sites_solution_secondary difmap
_audit_creation_date 2011-09-06
_audit_creation_method
;
  Olex2 1.1-beta
  (compiled 2011.08.21 svn.r1945, GUI svn.r3824)
;
_cell_angle_alpha 94.8960(10)
_cell_angle_beta 105.1080(10)
_cell_angle_gamma 103.0040(10)
_cell_formula_units_Z 1
_cell_length_a 10.8015(4)
_cell_length_b 12.4654(4)
_cell_length_c 16.4565(6)
_cell_measurement_reflns_used 6666
_cell_measurement_temperature 120.0
_cell_measurement_theta_max 30.82
_cell_measurement_theta_min 2.28
_cell_volume 2059.77(13)
_computing_cell_refinement 'SAINT v6.45A (Bruker, 2003)'
_computing_data_collection 'SMART v5.625 (Bruker, 2001)'
_computing_data_reduction 'SAINT v6.45A (Bruker, 2003)'
_computing_molecular_graphics
;
O. V. Dolomanov, L. J. Bourhis, R. J. Gildea, J. A. K. Howard and H. Puschmann,
OLEX2: a complete structure solution, refinement and analysis program.
J. Appl. Cryst. (2009). 42, 339-341.
;
_computing_publication_material
;
O. V. Dolomanov, L. J. Bourhis, R. J. Gildea, J. A. K. Howard and H. Puschmann,
OLEX2: a complete structure solution, refinement and analysis program.
J. Appl. Cryst. (2009). 42, 339-341.
;
_computing_structure_refinement
;
XL, G.M. Sheldrick, Acta Cryst.
(2008). A64, 112-122
;
_computing_structure_solution
;
olex2.solve (L.J. Bourhis, O.V. Dolomanov, R.J. Gildea, J.A.K. Howard,
H. Puschmann, in preparation, 2011)
;
_diffrn_ambient_temperature 120.0
_diffrn_detector 'CCD area detector'
_diffrn_detector_area_resol_mean 5.6
_diffrn_detector_type 'Bruker SMART CCD 6000 area detector'
_diffrn_measured_fraction_theta_full 1.000
_diffrn_measured_fraction_theta_max 1.000
_diffrn_measurement_device 'three-circle diffractometer'
_diffrn_measurement_device_type 'Bruker SMART CCD 6000 area detector'
_diffrn_measurement_method '\w scans'
_diffrn_radiation_monochromator graphite
_diffrn_radiation_probe x-ray
_diffrn_radiation_type MoK\a
_diffrn_radiation_wavelength 0.71073
_diffrn_radiation_xray_symbol K-L~3~
_diffrn_reflns_av_R_equivalents 0.0314
_diffrn_reflns_av_unetI/netI 0.0332
_diffrn_reflns_limit_h_max 14
_diffrn_reflns_limit_h_min -14
_diffrn_reflns_limit_k_max 17
_diffrn_reflns_limit_k_min -17
_diffrn_reflns_limit_l_max 22
_diffrn_reflns_limit_l_min -22
_diffrn_reflns_number 35554
_diffrn_reflns_theta_full 29.50
_diffrn_reflns_theta_max 29.50
_diffrn_reflns_theta_min 1.30
_diffrn_source 'sealed X-ray tube'
_diffrn_source_current 10.0
_diffrn_source_power 0.3
_diffrn_source_target Mo
_diffrn_source_voltage 30.0
_exptl_absorpt_coefficient_mu 0.749
_exptl_absorpt_correction_T_max 1.0000
_exptl_absorpt_correction_T_min 0.5268
_exptl_absorpt_correction_type multi-scan
_exptl_absorpt_process_details
;
"SADABS-2006/1 (Bruker,2006) was used for absorption correction.
R(int) was 0.0964 before and 0.0274 after correction.
The Ratio of minimum to maximum transmission is 0.5268.
The \l/2 correction factor is 0.00.
{Info from Q:\Struc\11S\11srv173\sad.abs}
;
_exptl_crystal_colour 'clear yellowish colourless'
_exptl_crystal_colour_lustre clear
_exptl_crystal_colour_modifier yellowish
_exptl_crystal_colour_primary colourless
_exptl_crystal_density_diffrn 1.407
_exptl_crystal_density_method 'not measured'
_exptl_crystal_description needle
_exptl_crystal_F_000 894
_exptl_crystal_size_max 0.54
_exptl_crystal_size_mid 0.08
_exptl_crystal_size_min 0.08
_refine_diff_density_max 1.404
_refine_diff_density_min -1.194
_refine_diff_density_rms 0.083
_refine_ls_extinction_method none
_refine_ls_goodness_of_fit_ref 1.083
_refine_ls_hydrogen_treatment constr
_refine_ls_matrix_type full
_refine_ls_number_parameters 464
_refine_ls_number_reflns 11468
_refine_ls_number_restraints 1
_refine_ls_restrained_S_all 1.084
_refine_ls_R_factor_all 0.0543
_refine_ls_R_factor_gt 0.0429
_refine_ls_shift/su_max 0.001
_refine_ls_shift/su_mean 0.000
_refine_ls_structure_factor_coef Fsqd
_refine_ls_weighting_details 'calc w=1/[\s^2^(Fo^2^)+(0.0500P)^2^+2.1000P] where P=(Fo^2^+2Fc^2^)/3'
_refine_ls_weighting_scheme calc
_refine_ls_wR_factor_gt 0.1067
_refine_ls_wR_factor_ref 0.1141
_reflns_number_gt 9600
_reflns_number_total 11468
_reflns_threshold_expression >2sigma(I)
_cod_data_source_file om500265s_si_002.cif
_cod_data_source_block 3g_11srv173
_cod_original_formula_sum 'C84 H78 Br0.10 Cl12 P4 Ru'
_cod_database_code 4083896

loop_
_space_group_symop_id
_space_group_symop_operation_xyz
1 'x, y, z'
2 '-x, -y, -z'

loop_
_atom_site_label
_atom_site_type_symbol
_atom_site_fract_x
_atom_site_fract_y
_atom_site_fract_z
_atom_site_U_iso_or_equiv
_atom_site_adp_type
_atom_site_occupancy
_atom_site_symmetry_multiplicity
_atom_site_calc_flag
_atom_site_refinement_flags
_atom_site_disorder_assembly
_atom_site_disorder_group
Ru1 Ru 1.0000 1.0000 1.0000 0.01466(6) Uani 1 2 d S . .
Br7 Br 0.2939(7) 0.4646(6) 0.6152(4) 0.0367(14) Uiso 0.05 1 d P A 2
P1 P 0.93754(5) 1.12058(4) 0.90343(3) 0.01645(10) Uani 1 1 d . . .
P2 P 0.81339(5) 1.02383(4) 1.04153(3) 0.01601(10) Uani 1 1 d . . .
C1 C 0.8563(2) 0.87090(17) 0.91804(13) 0.0186(4) Uani 1 1 d . . .
C2 C 0.7667(2) 0.79816(18) 0.87014(14) 0.0220(4) Uani 1 1 d . . .
C3 C 0.6572(2) 0.71395(18) 0.81473(14) 0.0230(4) Uani 1 1 d . A .
C4 C 0.5907(2) 0.62361(18) 0.84650(15) 0.0253(4) Uani 1 1 d . . .
H4 H 0.6222 0.6163 0.9035 0.030 Uiso 1 1 calc R . .
C5 C 0.4796(2) 0.54568(19) 0.79451(16) 0.0286(5) Uani 1 1 d . A .
H5 H 0.4368 0.4874 0.8171 0.034 Uiso 1 1 calc R . .
C6 C 0.4310(2) 0.5535(2) 0.70832(16) 0.0295(5) Uani 1 1 d . . .
C7 C 0.4984(2) 0.6416(2) 0.67558(15) 0.0304(5) Uani 1 1 d . A .
H7 H 0.4685 0.6472 0.6182 0.036 Uiso 1 1 calc R . .
C8 C 0.6088(2) 0.7200(2) 0.72772(15) 0.0274(4) Uani 1 1 d . . .
H8 H 0.6518 0.7779 0.7048 0.033 Uiso 1 1 calc R A .
C9 C 0.3131(3) 0.4693(2) 0.6540(2) 0.0337(5) Uani 1 1 d D A 1
C10 C 0.2188(3) 0.4041(2) 0.61166(18) 0.0368(6) Uani 1 1 d D A 1
C11 C 0.0995(3) 0.3186(2) 0.55780(18) 0.0366(6) Uani 1 1 d . A 1
C12 C -0.0243(3) 0.3383(3) 0.5831(3) 0.0576(9) Uani 1 1 d . . .
H12A H -0.0118 0.3343 0.6426 0.086 Uiso 1 1 calc R A 1
H12B H -0.1021 0.2822 0.5502 0.086 Uiso 1 1 calc R A 1
H12C H -0.0352 0.4105 0.5721 0.086 Uiso 1 1 calc R A 1
C13 C 0.1126(3) 0.2008(2) 0.5750(2) 0.0421(6) Uani 1 1 d . . .
H13A H 0.1159 0.1942 0.6332 0.063 Uiso 1 1 calc R A 1
H13B H 0.1926 0.1895 0.5647 0.063 Uiso 1 1 calc R A 1
H13C H 0.0376 0.1458 0.5378 0.063 Uiso 1 1 calc R A 1
C14 C 0.0847(4) 0.3283(3) 0.4637(2) 0.0548(8) Uani 1 1 d . . .
H14A H 0.0011 0.2809 0.4294 0.082 Uiso 1 1 calc R A 1
H14B H 0.1555 0.3060 0.4475 0.082 Uiso 1 1 calc R A 1
H14C H 0.0884 0.4041 0.4554 0.082 Uiso 1 1 calc R A 1
C15 C 0.7833(2) 1.15264(18) 0.91676(13) 0.0214(4) Uani 1 1 d . . .
H15A H 0.8059 1.2187 0.9588 0.026 Uiso 1 1 calc R . .
H15B H 0.7314 1.1673 0.8632 0.026 Uiso 1 1 calc R . .
C16 C 0.7020(2) 1.05423(17) 0.94553(13) 0.0195(4) Uani 1 1 d . . .
H16A H 0.6701 0.9899 0.9010 0.023 Uiso 1 1 calc R . .
H16B H 0.6262 1.0730 0.9585 0.023 Uiso 1 1 calc R . .
C21 C 0.8908(2) 1.07003(17) 0.78900(12) 0.0200(4) Uani 1 1 d . . .
C22 C 0.8205(2) 1.1240(2) 0.72912(14) 0.0281(5) Uani 1 1 d . . .
H22 H 0.7964 1.1868 0.7474 0.034 Uiso 1 1 calc R . .
C23 C 0.7865(3) 1.0847(3) 0.64282(15) 0.0366(6) Uani 1 1 d . . .
H23 H 0.7391 1.1211 0.6037 0.044 Uiso 1 1 calc R . .
C24 C 0.8223(3) 0.9922(2) 0.61440(15) 0.0362(6) Uani 1 1 d . . .
H24 H 0.7987 0.9659 0.5564 0.043 Uiso 1 1 calc R . .
C25 C 0.8938(3) 0.9388(2) 0.67300(15) 0.0321(5) Uani 1 1 d . . .
H25 H 0.9196 0.8771 0.6544 0.039 Uiso 1 1 calc R . .
C26 C 0.9268(2) 0.97750(19) 0.75964(14) 0.0243(4) Uani 1 1 d . . .
H26 H 0.9738 0.9407 0.7986 0.029 Uiso 1 1 calc R . .
C31 C 1.0409(2) 1.26185(17) 0.91097(13) 0.0209(4) Uani 1 1 d . . .
C32 C 1.0657(2) 1.33917(19) 0.98347(15) 0.0273(4) Uani 1 1 d . . .
H32 H 1.0339 1.3173 1.0284 0.033 Uiso 1 1 calc R . .
C33 C 1.1378(3) 1.4488(2) 0.98930(17) 0.0335(5) Uani 1 1 d . . .
H33 H 1.1533 1.4998 1.0378 0.040 Uiso 1 1 calc R . .
C34 C 1.1862(3) 1.4816(2) 0.92290(18) 0.0366(6) Uani 1 1 d . . .
H34 H 1.2329 1.5551 0.9262 0.044 Uiso 1 1 calc R . .
C35 C 1.1651(3) 1.4052(2) 0.85163(18) 0.0358(6) Uani 1 1 d . . .
H35 H 1.1990 1.4271 0.8075 0.043 Uiso 1 1 calc R . .
C36 C 1.0933(2) 1.2955(2) 0.84551(15) 0.0271(4) Uani 1 1 d . . .
H36 H 1.0803 1.2444 0.7975 0.033 Uiso 1 1 calc R . .
C41 C 0.7071(2) 0.90903(17) 1.07381(13) 0.0195(4) Uani 1 1 d . . .
C42 C 0.6072(2) 0.82850(18) 1.01343(15) 0.0243(4) Uani 1 1 d . . .
H42 H 0.5960 0.8314 0.9557 0.029 Uiso 1 1 calc R . .
C43 C 0.5241(2) 0.7438(2) 1.03878(17) 0.0305(5) Uani 1 1 d . . .
H43 H 0.4573 0.6909 0.9980 0.037 Uiso 1 1 calc R . .
C44 C 0.5403(2) 0.7380(2) 1.12409(18) 0.0321(5) Uani 1 1 d . . .
H44 H 0.4839 0.6819 1.1408 0.038 Uiso 1 1 calc R . .
C45 C 0.6407(2) 0.8160(2) 1.18468(16) 0.0318(5) Uani 1 1 d . . .
H45 H 0.6531 0.8113 1.2422 0.038 Uiso 1 1 calc R . .
C46 C 0.7234(2) 0.9015(2) 1.15985(14) 0.0256(4) Uani 1 1 d . . .
H46 H 0.7900 0.9541 1.2010 0.031 Uiso 1 1 calc R . .
C51 C 0.8150(2) 1.14116(16) 1.11851(12) 0.0182(4) Uani 1 1 d . . .
C52 C 0.6955(2) 1.15020(18) 1.13367(13) 0.0216(4) Uani 1 1 d . . .
H52 H 0.6175 1.0956 1.1067 0.026 Uiso 1 1 calc R . .
C53 C 0.6925(2) 1.23983(19) 1.18855(14) 0.0243(4) Uani 1 1 d . . .
H53 H 0.6122 1.2459 1.1968 0.029 Uiso 1 1 calc R . .
C54 C 0.8083(2) 1.32050(19) 1.23120(15) 0.0268(4) Uani 1 1 d . . .
H54 H 0.8062 1.3795 1.2690 0.032 Uiso 1 1 calc R . .
C55 C 0.9270(2) 1.31236(19) 1.21696(15) 0.0265(4) Uani 1 1 d . . .
H55 H 1.0050 1.3661 1.2455 0.032 Uiso 1 1 calc R . .
C56 C 0.9302(2) 1.22424(17) 1.16017(13) 0.0217(4) Uani 1 1 d . . .
H56 H 1.0100 1.2208 1.1499 0.026 Uiso 1 1 calc R . .
Cl1 Cl 0.23522(8) 0.94590(8) 0.62078(5) 0.0573(2) Uani 1 1 d . . .
Cl2 Cl 0.50289(7) 0.98169(7) 0.73001(4) 0.04526(17) Uani 1 1 d . . .
Cl3 Cl 0.43193(10) 0.87156(10) 0.55705(5) 0.0636(2) Uani 1 1 d . . .
C1S C 0.3762(3) 0.8934(2) 0.64663(16) 0.0367(6) Uani 1 1 d . . .
H1S H 0.3511 0.8212 0.6655 0.044 Uiso 1 1 calc R . .
Cl4 Cl 0.44993(10) 0.73452(11) 0.34335(9) 0.0827(4) Uani 1 1 d . . .
Cl5 Cl 0.20349(15) 0.57935(8) 0.24531(8) 0.0855(4) Uani 1 1 d . . .
Cl6 Cl 0.32828(15) 0.55652(10) 0.41987(8) 0.0864(4) Uani 1 1 d . . .
C2S C 0.3554(5) 0.5965(4) 0.3253(3) 0.0740(14) Uani 1 1 d . . .
H2S H 0.4052 0.5487 0.3051 0.089 Uiso 1 1 calc R . .

loop_
_atom_site_aniso_label
_atom_site_aniso_U_11
_atom_site_aniso_U_22
_atom_site_aniso_U_33
_atom_site_aniso_U_23
_atom_site_aniso_U_13
_atom_site_aniso_U_12
Ru1 0.01373(10) 0.01721(10) 0.01362(10) 0.00404(7) 0.00378(7) 0.00472(8)
P1 0.0164(2) 0.0187(2) 0.0154(2) 0.00543(17) 0.00439(18) 0.00582(18)
P2 0.0148(2) 0.0187(2) 0.0155(2) 0.00405(17) 0.00475(17) 0.00517(18)
C1 0.0189(9) 0.0233(9) 0.0187(9) 0.0073(7) 0.0084(7) 0.0110(7)
C2 0.0196(9) 0.0253(10) 0.0236(10) 0.0049(8) 0.0079(8) 0.0085(8)
C3 0.0183(9) 0.0245(10) 0.0262(10) 0.0001(8) 0.0062(8) 0.0073(8)
C4 0.0210(10) 0.0242(10) 0.0302(11) 0.0021(8) 0.0062(8) 0.0073(8)
C5 0.0241(11) 0.0213(10) 0.0402(13) -0.0009(9) 0.0098(9) 0.0068(8)
C6 0.0213(10) 0.0263(11) 0.0369(12) -0.0077(9) 0.0051(9) 0.0068(9)
C7 0.0270(11) 0.0355(12) 0.0246(11) -0.0032(9) 0.0036(9) 0.0076(10)
C8 0.0235(10) 0.0304(11) 0.0260(11) 0.0016(9) 0.0063(9) 0.0047(9)
C9 0.0283(13) 0.0375(14) 0.0406(17) 0.0076(12) 0.0145(12) 0.0132(11)
C10 0.0368(14) 0.0331(13) 0.0404(14) -0.0026(11) 0.0136(11) 0.0090(11)
C11 0.0318(13) 0.0322(12) 0.0370(13) -0.0030(10) 0.0025(10) 0.0024(10)
C12 0.0279(14) 0.0385(16) 0.089(3) -0.0006(16) -0.0050(15) 0.0024(12)
C13 0.0393(15) 0.0313(13) 0.0486(16) -0.0018(11) 0.0023(12) 0.0098(11)
C14 0.069(2) 0.0438(17) 0.0369(15) -0.0023(13) 0.0049(15) -0.0002(15)
C15 0.0222(10) 0.0235(10) 0.0224(9) 0.0085(8) 0.0070(8) 0.0112(8)
C16 0.0166(9) 0.0240(9) 0.0192(9) 0.0057(7) 0.0043(7) 0.0077(7)
C21 0.0190(9) 0.0246(10) 0.0159(8) 0.0064(7) 0.0041(7) 0.0047(7)
C22 0.0298(11) 0.0347(12) 0.0213(10) 0.0091(9) 0.0040(9) 0.0132(10)
C23 0.0342(13) 0.0543(16) 0.0200(11) 0.0126(10) 0.0016(9) 0.0135(12)
C24 0.0360(13) 0.0501(15) 0.0172(10) 0.0017(10) 0.0051(9) 0.0049(11)
C25 0.0382(13) 0.0355(12) 0.0223(10) 0.0007(9) 0.0105(10) 0.0083(10)
C26 0.0247(10) 0.0287(11) 0.0196(9) 0.0057(8) 0.0062(8) 0.0067(8)
C31 0.0188(9) 0.0209(9) 0.0234(10) 0.0080(8) 0.0039(8) 0.0067(7)
C32 0.0320(12) 0.0233(10) 0.0259(10) 0.0064(8) 0.0059(9) 0.0078(9)
C33 0.0344(13) 0.0236(11) 0.0355(13) 0.0026(9) 0.0003(10) 0.0057(9)
C34 0.0281(12) 0.0258(11) 0.0464(15) 0.0102(10) 0.0015(11) -0.0030(9)
C35 0.0300(12) 0.0358(13) 0.0409(14) 0.0152(11) 0.0125(11) 0.0010(10)
C36 0.0239(10) 0.0296(11) 0.0280(11) 0.0074(9) 0.0085(9) 0.0051(9)
C41 0.0173(9) 0.0195(9) 0.0241(10) 0.0061(7) 0.0081(7) 0.0062(7)
C42 0.0209(10) 0.0254(10) 0.0276(10) 0.0032(8) 0.0100(8) 0.0048(8)
C43 0.0241(11) 0.0254(11) 0.0401(13) 0.0037(9) 0.0118(10) 0.0004(9)
C44 0.0280(11) 0.0273(11) 0.0471(14) 0.0153(10) 0.0189(11) 0.0063(9)
C45 0.0287(12) 0.0385(13) 0.0337(12) 0.0201(10) 0.0128(10) 0.0098(10)
C46 0.0231(10) 0.0296(11) 0.0257(10) 0.0107(9) 0.0085(8) 0.0060(8)
C51 0.0204(9) 0.0196(9) 0.0175(9) 0.0055(7) 0.0073(7) 0.0079(7)
C52 0.0200(9) 0.0244(10) 0.0224(9) 0.0046(8) 0.0077(8) 0.0076(8)
C53 0.0259(10) 0.0277(10) 0.0254(10) 0.0070(8) 0.0127(8) 0.0120(9)
C54 0.0334(12) 0.0230(10) 0.0281(11) 0.0026(8) 0.0134(9) 0.0108(9)
C55 0.0252(10) 0.0226(10) 0.0300(11) 0.0011(8) 0.0076(9) 0.0042(8)
C56 0.0216(10) 0.0219(9) 0.0240(10) 0.0053(8) 0.0092(8) 0.0065(8)
Cl1 0.0399(4) 0.0764(6) 0.0457(4) 0.0036(4) -0.0059(3) 0.0186(4)
Cl2 0.0343(3) 0.0518(4) 0.0360(3) 0.0062(3) -0.0029(3) -0.0008(3)
Cl3 0.0637(5) 0.1034(7) 0.0267(3) 0.0161(4) 0.0084(3) 0.0307(5)
C1S 0.0340(13) 0.0422(14) 0.0257(11) 0.0097(10) -0.0002(10) 0.0018(11)
Cl4 0.0506(5) 0.1058(8) 0.1204(9) 0.0723(8) 0.0453(6) 0.0331(5)
Cl5 0.1238(10) 0.0433(5) 0.0939(8) 0.0088(5) 0.0392(8) 0.0220(6)
Cl6 0.1257(10) 0.0807(7) 0.0944(8) 0.0494(6) 0.0762(8) 0.0441(7)
C2S 0.110(3) 0.075(2) 0.098(3) 0.053(2) 0.081(3) 0.070(3)

loop_
_atom_type_symbol
_atom_type_description
_atom_type_scat_dispersion_real
_atom_type_scat_dispersion_imag
_atom_type_scat_source
C C 0.0033 0.0016 'International Tables Vol C Tables 4.2.6.8 and 6.1.1.4'
H H 0.0000 0.0000 'International Tables Vol C Tables 4.2.6.8 and 6.1.1.4'
Br Br -0.2901 2.4595 'International Tables Vol C Tables 4.2.6.8 and 6.1.1.4'
Cl Cl 0.1484 0.1585 'International Tables Vol C Tables 4.2.6.8 and 6.1.1.4'
P P 0.1023 0.0942 'International Tables Vol C Tables 4.2.6.8 and 6.1.1.4'
Ru Ru -1.2594 0.8363 'International Tables Vol C Tables 4.2.6.8 and 6.1.1.4'

loop_
_geom_angle_atom_site_label_1
_geom_angle_atom_site_label_2
_geom_angle_atom_site_label_3
_geom_angle
_geom_angle_site_symmetry_1
_geom_angle_site_symmetry_3
P1 Ru1 P1 180.000(19) 2_777 .
P1 Ru1 P2 97.077(17) 2_777 .
P1 Ru1 P2 82.923(17) . .
P1 Ru1 P2 82.924(17) 2_777 2_777
P1 Ru1 P2 97.076(17) . 2_777
P2 Ru1 P2 179.999(1) . 2_777
C1 Ru1 P1 88.50(5) 2_777 2_777
C1 Ru1 P1 88.50(5) . .
C1 Ru1 P1 91.50(6) 2_777 .
C1 Ru1 P1 91.50(5) . 2_777
C1 Ru1 P2 80.55(5) 2_777 2_777
C1 Ru1 P2 80.55(5) . .
C1 Ru1 P2 99.45(5) 2_777 .
C1 Ru1 P2 99.45(5) . 2_777
C1 Ru1 C1 179.998(1) . 2_777
C15 P1 Ru1 108.29(7) . .
C21 P1 Ru1 118.78(7) . .
C21 P1 C15 102.32(10) . .
C21 P1 C31 101.92(10) . .
C31 P1 Ru1 122.05(7) . .
C31 P1 C15 100.41(10) . .
C16 P2 Ru1 104.80(7) . .
C16 P2 C51 98.66(9) . .
C41 P2 Ru1 121.10(7) . .
C41 P2 C16 103.79(9) . .
C41 P2 C51 100.06(9) . .
C51 P2 Ru1 124.60(7) . .
C2 C1 Ru1 176.39(17) . .
C1 C2 C3 177.8(2) . .
C4 C3 C2 120.8(2) . .
C8 C3 C2 121.6(2) . .
C8 C3 C4 117.5(2) . .
C3 C4 H4 119.4 . .
C5 C4 C3 121.2(2) . .
C5 C4 H4 119.4 . .
C4 C5 H5 119.6 . .
C4 C5 C6 120.7(2) . .
C6 C5 H5 119.6 . .
C5 C6 Br7 135.0(3) . .
C5 C6 C7 118.5(2) . .
C5 C6 C9 119.9(2) . .
C7 C6 Br7 106.4(3) . .
C7 C6 C9 121.6(2) . .
C9 C6 Br7 15.5(2) . .
C6 C7 H7 119.6 . .
C8 C7 C6 120.8(2) . .
C8 C7 H7 119.6 . .
C3 C8 H8 119.4 . .
C7 C8 C3 121.2(2) . .
C7 C8 H8 119.4 . .
C10 C9 C6 178.7(3) . .
C9 C10 C11 178.7(3) . .
C10 C11 C12 108.3(2) . .
C10 C11 C13 109.9(2) . .
C10 C11 C14 109.4(2) . .
C13 C11 C12 108.1(2) . .
C14 C11 C12 110.8(3) . .
C14 C11 C13 110.3(2) . .
P1 C15 H15A 109.7 . .
P1 C15 H15B 109.7 . .
H15A C15 H15B 108.2 . .
C16 C15 P1 109.72(14) . .
C16 C15 H15A 109.7 . .
C16 C15 H15B 109.7 . .
P2 C16 H16A 110.4 . .
P2 C16 H16B 110.4 . .
C15 C16 P2 106.66(14) . .
C15 C16 H16A 110.4 . .
C15 C16 H16B 110.4 . .
H16A C16 H16B 108.6 . .
C22 C21 P1 121.49(17) . .
C26 C21 P1 120.28(15) . .
C26 C21 C22 118.2(2) . .
C21 C22 H22 119.7 . .
C23 C22 C21 120.6(2) . .
C23 C22 H22 119.7 . .
C22 C23 H23 119.7 . .
C24 C23 C22 120.6(2) . .
C24 C23 H23 119.7 . .
C23 C24 H24 120.3 . .
C23 C24 C25 119.4(2) . .
C25 C24 H24 120.3 . .
C24 C25 H25 120.0 . .
C24 C25 C26 120.0(2) . .
C26 C25 H25 120.0 . .
C21 C26 C25 121.1(2) . .
C21 C26 H26 119.4 . .
C25 C26 H26 119.4 . .
C32 C31 P1 119.25(16) . .
C36 C31 P1 122.08(17) . .
C36 C31 C32 118.7(2) . .
C31 C32 H32 119.6 . .
C33 C32 C31 120.7(2) . .
C33 C32 H32 119.6 . .
C32 C33 H33 120.0 . .
C34 C33 C32 119.9(2) . .
C34 C33 H33 120.0 . .
C33 C34 H34 120.0 . .
C35 C34 C33 119.9(2) . .
C35 C34 H34 120.0 . .
C34 C35 H35 119.8 . .
C34 C35 C36 120.4(2) . .
C36 C35 H35 119.8 . .
C31 C36 H36 119.8 . .
C35 C36 C31 120.3(2) . .
C35 C36 H36 119.8 . .
C42 C41 P2 121.05(16) . .
C42 C41 C46 118.54(19) . .
C46 C41 P2 120.41(16) . .
C41 C42 H42 119.7 . .
C43 C42 C41 120.5(2) . .
C43 C42 H42 119.7 . .
C42 C43 H43 119.8 . .
C44 C43 C42 120.4(2) . .
C44 C43 H43 119.8 . .
C43 C44 H44 120.1 . .
C43 C44 C45 119.7(2) . .
C45 C44 H44 120.1 . .
C44 C45 H45 119.9 . .
C44 C45 C46 120.2(2) . .
C46 C45 H45 119.9 . .
C41 C46 H46 119.7 . .
C45 C46 C41 120.6(2) . .
C45 C46 H46 119.7 . .
C52 C51 P2 119.24(16) . .
C56 C51 P2 122.40(15) . .
C56 C51 C52 118.31(19) . .
C51 C52 H52 119.7 . .
C53 C52 C51 120.6(2) . .
C53 C52 H52 119.7 . .
C52 C53 H53 119.7 . .
C54 C53 C52 120.5(2) . .
C54 C53 H53 119.7 . .
C53 C54 H54 120.3 . .
C55 C54 C53 119.4(2) . .
C55 C54 H54 120.3 . .
C54 C55 H55 119.8 . .
C54 C55 C56 120.4(2) . .
C56 C55 H55 119.8 . .
C51 C56 H56 119.6 . .
C55 C56 C51 120.7(2) . .
C55 C56 H56 119.6 . .
Cl1 C1S H1S 108.0 . .
Cl2 C1S Cl1 111.22(16) . .
Cl2 C1S Cl3 110.70(15) . .
Cl2 C1S H1S 108.0 . .
Cl3 C1S Cl1 110.81(14) . .
Cl3 C1S H1S 108.0 . .
Cl4 C2S Cl5 110.31(19) . .
Cl4 C2S Cl6 110.6(3) . .
Cl4 C2S H2S 108.2 . .
Cl5 C2S H2S 108.2 . .
Cl6 C2S Cl5 111.2(2) . .
Cl6 C2S H2S 108.2 . .

loop_
_geom_bond_atom_site_label_1
_geom_bond_atom_site_label_2
_geom_bond_distance
_geom_bond_site_symmetry_2
Ru1 P1 2.3548(5) .
Ru1 P1 2.3548(5) 2_777
Ru1 P2 2.3604(5) .
Ru1 P2 2.3604(5) 2_777
Ru1 C1 2.057(2) .
Ru1 C1 2.057(2) 2_777
Br7 C6 1.886(7) .
P1 C15 1.860(2) .
P1 C21 1.832(2) .
P1 C31 1.836(2) .
P2 C16 1.845(2) .
P2 C41 1.832(2) .
P2 C51 1.845(2) .
C1 C2 1.211(3) .
C2 C3 1.431(3) .
C3 C4 1.410(3) .
C3 C8 1.405(3) .
C4 H4 0.9300 .
C4 C5 1.383(3) .
C5 H5 0.9300 .
C5 C6 1.398(4) .
C6 C7 1.404(4) .
C6 C9 1.473(4) .
C7 H7 0.9300 .
C7 C8 1.383(3) .
C8 H8 0.9300 .
C9 C10 1.159(3) .
C10 C11 1.486(4) .
C11 C12 1.564(5) .
C11 C13 1.549(4) .
C11 C14 1.532(4) .
C12 H12A 0.9600 .
C12 H12B 0.9600 .
C12 H12C 0.9600 .
C13 H13A 0.9600 .
C13 H13B 0.9600 .
C13 H13C 0.9600 .
C14 H14A 0.9600 .
C14 H14B 0.9600 .
C14 H14C 0.9600 .
C15 H15A 0.9700 .
C15 H15B 0.9700 .
C15 C16 1.527(3) .
C16 H16A 0.9700 .
C16 H16B 0.9700 .
C21 C22 1.397(3) .
C21 C26 1.385(3) .
C22 H22 0.9300 .
C22 C23 1.386(3) .
C23 H23 0.9300 .
C23 C24 1.378(4) .
C24 H24 0.9300 .
C24 C25 1.387(4) .
C25 H25 0.9300 .
C25 C26 1.390(3) .
C26 H26 0.9300 .
C31 C32 1.395(3) .
C31 C36 1.394(3) .
C32 H32 0.9300 .
C32 C33 1.394(3) .
C33 H33 0.9300 .
C33 C34 1.383(4) .
C34 H34 0.9300 .
C34 C35 1.381(4) .
C35 H35 0.9300 .
C35 C36 1.393(3) .
C36 H36 0.9300 .
C41 C42 1.394(3) .
C41 C46 1.395(3) .
C42 H42 0.9300 .
C42 C43 1.392(3) .
C43 H43 0.9300 .
C43 C44 1.379(4) .
C44 H44 0.9300 .
C44 C45 1.383(4) .
C45 H45 0.9300 .
C45 C46 1.391(3) .
C46 H46 0.9300 .
C51 C52 1.403(3) .
C51 C56 1.395(3) .
C52 H52 0.9300 .
C52 C53 1.387(3) .
C53 H53 0.9300 .
C53 C54 1.387(3) .
C54 H54 0.9300 .
C54 C55 1.386(3) .
C55 H55 0.9300 .
C55 C56 1.393(3) .
C56 H56 0.9300 .
Cl1 C1S 1.757(3) .
Cl2 C1S 1.747(3) .
Cl3 C1S 1.754(3) .
C1S H1S 0.9800 .
Cl4 C2S 1.748(5) .
Cl5 C2S 1.772(5) .
Cl6 C2S 1.749(4) .
C2S H2S 0.9800 .
